data_4035191
loop_
_publ_author_name
'Kalshetti, Manojkumar G.'
'Argade, Narshinha P.'

_publ_section_title
;
 Regioselective and Stereoselective Reductive Aziridinium Ring Cleavage
 Leading to Azabicyclodecane Architecture: Enantioselective Synthesis of
 (+)-Subincanadine F.
;
_journal_issue 19
_journal_name_full 'The Journal of organic chemistry'
_journal_page_first 12164
_journal_page_last 12170
_journal_paper_doi 10.1021/acs.joc.8b02113
_journal_volume 83
_journal_year 2018
_chemical_absolute_configuration ad
_chemical_formula_moiety 'Cl, C20 H27 N2 O2, O'
_chemical_formula_sum 'C20 H27 Cl N2 O3'
_chemical_formula_weight 378.88
_space_group_crystal_system orthorhombic
_space_group_IT_number 19
_space_group_name_Hall 'P 2ac 2ab'
_space_group_name_H-M_alt 'P 21 21 21'
_atom_sites_solution_hydrogens geom
_audit_creation_date 2018-07-18
_audit_creation_method
;
Olex2 1.2-beta
(compiled 2017.03.28 svn.r3405 for OlexSys, GUI svn.r5337)
;
_cell_angle_alpha 90
_cell_angle_beta 90
_cell_angle_gamma 90
_cell_formula_units_Z 4
_cell_length_a 8.1049(13)
_cell_length_b 13.229(3)
_cell_length_c 18.910(5)
_cell_measurement_reflns_used 7457
_cell_measurement_temperature 293(2)
_cell_measurement_theta_max 74.32
_cell_measurement_theta_min 5.93
_cell_volume 2027.5(8)
_computing_cell_refinement 'SAINT v8.37A (Bruker, 2015)'
_computing_data_reduction 'SAINT v8.37A (Bruker, 2015)'
_computing_molecular_graphics 'Olex2 (Dolomanov et al., 2009)'
_computing_publication_material 'Olex2 (Dolomanov et al., 2009)'
_computing_structure_refinement 'ShelXL (Sheldrick, 2015)'
_computing_structure_solution 'SHELXT 2014/5 (Sheldrick, 2014)'
_diffrn_ambient_temperature 293.15
_diffrn_measured_fraction_theta_full 0.978
_diffrn_measured_fraction_theta_max 0.959
_diffrn_measurement_device_type 'Bruker APEX-II CCD'
_diffrn_measurement_method '\f and \w scans'
_diffrn_radiation_type CuK\a
_diffrn_radiation_wavelength 1.54178
_diffrn_reflns_av_R_equivalents 0.0586
_diffrn_reflns_av_unetI/netI 0.0666
_diffrn_reflns_Laue_measured_fraction_full 0.978
_diffrn_reflns_Laue_measured_fraction_max 0.959
_diffrn_reflns_limit_h_max 10
_diffrn_reflns_limit_h_min -10
_diffrn_reflns_limit_k_max 16
_diffrn_reflns_limit_k_min -15
_diffrn_reflns_limit_l_max 23
_diffrn_reflns_limit_l_min -18
_diffrn_reflns_number 10405
_diffrn_reflns_point_group_measured_fraction_full 0.965
_diffrn_reflns_point_group_measured_fraction_max 0.933
_diffrn_reflns_theta_full 67.679
_diffrn_reflns_theta_max 74.320
_diffrn_reflns_theta_min 4.078
_diffrn_standards_number 0
_exptl_absorpt_coefficient_mu 1.837
_exptl_absorpt_correction_T_max 0.7538
_exptl_absorpt_correction_T_min 0.4911
_exptl_absorpt_correction_type multi-scan
_exptl_absorpt_process_details
'SADABS-2014/5 (Bruker,2014/5) was used for absorption correction. wR2(int) was 0.1564 before and 0.0899 after correction. The Ratio of minimum to maximum transmission is 0.6515. The \l/2 correction factor is Not present.'
_exptl_crystal_colour colourless
_exptl_crystal_colour_primary colourless
_exptl_crystal_density_diffrn 1.241
_exptl_crystal_description block
_exptl_crystal_F_000 808
_exptl_crystal_size_max 0.16
_exptl_crystal_size_mid 0.15
_exptl_crystal_size_min 0.1
_refine_diff_density_max 0.541
_refine_diff_density_min -0.641
_refine_diff_density_rms 0.082
_refine_ls_abs_structure_details
;
 Flack x determined using 1314 quotients [(I+)-(I-)]/[(I+)+(I-)]
 (Parsons, Flack and Wagner, Acta Cryst. B69 (2013) 249-259).
;
_refine_ls_abs_structure_Flack 0.101(13)
_refine_ls_extinction_method none
_refine_ls_goodness_of_fit_ref 1.054
_refine_ls_hydrogen_treatment constr
_refine_ls_matrix_type full
_refine_ls_number_parameters 238
_refine_ls_number_reflns 3866
_refine_ls_number_restraints 0
_refine_ls_restrained_S_all 1.054
_refine_ls_R_factor_all 0.0832
_refine_ls_R_factor_gt 0.0758
_refine_ls_shift/su_max 0.000
_refine_ls_shift/su_mean 0.000
_refine_ls_structure_factor_coef Fsqd
_refine_ls_weighting_details 'w=1/[\s^2^(Fo^2^)+(0.1340P)^2^+1.0612P] where P=(Fo^2^+2Fc^2^)/3'
_refine_ls_weighting_scheme calc
_refine_ls_wR_factor_gt 0.2004
_refine_ls_wR_factor_ref 0.2104
_reflns_Friedel_coverage 0.699
_reflns_Friedel_fraction_full 0.949
_reflns_Friedel_fraction_max 0.898
_reflns_number_gt 3449
_reflns_number_total 3866
_reflns_threshold_expression 'I > 2\s(I)'
_cod_data_source_file jo8b02113_si_002.cif
_cod_data_source_block kap_04_0m-auto
_cod_original_cell_volume 2027.6(8)
_cod_database_code 4035191
_shelx_shelxl_version_number 2016/6
_shelx_space_group_comment
;
The symmetry employed for this shelxl refinement is uniquely defined
by the following loop, which should always be used as a source of
symmetry information in preference to the above space-group names.
They are only intended as comments.
;
_olex2_refinement_description
;
1. Fixed Uiso
 At 1.2 times of:
  All C(H) groups, All C(H,H) groups, All N(H) groups
 At 1.5 times of:
  All C(H,H,H) groups
2.a Ternary CH refined with riding coordinates:
 N1(H1), C4(H4), C5(H5)
2.b Secondary CH2 refined with riding coordinates:
 C11(H11A,H11B), C12(H12A,H12B), C13(H13A,H13B), C14(H14A,H14B), C18(H18A,H18B)
2.c Aromatic/amide H refined with riding coordinates:
 N2(H2), C9(H9), C10(H10), C16(H16), C17(H17)
2.d Idealised Me refined as rotating group:
 C1(H1A,H1B,H1C), C19(H19A,H19B,H19C), C20(H20A,H20B,H20C)
;
_olex2_submission_special_instructions 'No special instructions were received'

loop_
_space_group_symop_operation_xyz
'x, y, z'
'x+1/2, -y+1/2, -z'
'-x, y+1/2, -z+1/2'
'-x+1/2, -y, z+1/2'

loop_
_atom_site_label
_atom_site_type_symbol
_atom_site_fract_x
_atom_site_fract_y
_atom_site_fract_z
_atom_site_U_iso_or_equiv
_atom_site_adp_type
_atom_site_occupancy
_atom_site_site_symmetry_order
_atom_site_calc_flag
_atom_site_refinement_flags_posn
Cl01 Cl 0.6734(2) 0.79838(14) 0.40816(9) 0.0680(5) Uani 1 1 d .
O1 O 0.5290(4) 0.3961(3) 0.39182(17) 0.0351(7) Uani 1 1 d .
O2 O 0.5494(5) 0.2783(3) 0.3066(2) 0.0506(10) Uani 1 1 d .
O00Q O 0.8716(15) 0.6235(7) 0.4846(4) 0.131(3) Uani 1 1 d .
N1 N 0.4036(6) 0.6474(3) 0.3779(2) 0.0402(10) Uani 1 1 d .
H1 H 0.489228 0.694964 0.393221 0.048 Uiso 1 1 calc R
N2 N 0.1747(5) 0.4550(3) 0.2094(2) 0.0368(9) Uani 1 1 d .
H2 H 0.229933 0.405725 0.191521 0.044 Uiso 1 1 calc R
C1 C 0.9043(7) 0.3238(5) 0.3408(4) 0.0501(13) Uani 1 1 d .
H1A H 0.886253 0.291561 0.296019 0.075 Uiso 1 1 calc GR
H1B H 1.010236 0.304371 0.359015 0.075 Uiso 1 1 calc GR
H1C H 0.901072 0.395882 0.334828 0.075 Uiso 1 1 calc GR
C2 C 0.7702(6) 0.2917(4) 0.3925(3) 0.0379(10) Uani 1 1 d .
C3 C 0.6078(6) 0.3194(4) 0.3581(3) 0.0363(10) Uani 1 1 d .
C4 C 0.3690(6) 0.4255(4) 0.3645(3) 0.0340(10) Uani 1 1 d .
H4 H 0.304166 0.365442 0.352391 0.041 Uiso 1 1 calc R
C5 C 0.3889(5) 0.4940(3) 0.2992(2) 0.0303(9) Uani 1 1 d .
H5 H 0.456361 0.457251 0.264757 0.036 Uiso 1 1 calc R
C6 C 0.2264(5) 0.5147(4) 0.2654(3) 0.0338(10) Uani 1 1 d .
C7 C 0.1052(6) 0.5843(4) 0.2808(3) 0.0354(10) Uani 1 1 d .
C8 C -0.0256(6) 0.5675(4) 0.2308(3) 0.0375(10) Uani 1 1 d .
C9 C -0.1762(6) 0.6170(5) 0.2183(3) 0.0456(13) Uani 1 1 d .
H9 H -0.209932 0.670936 0.246332 0.055 Uiso 1 1 calc R
C10 C -0.2733(7) 0.5827(5) 0.1626(3) 0.0530(14) Uani 1 1 d .
H10 H -0.373995 0.613921 0.153704 0.064 Uiso 1 1 calc R
C11 C 0.2867(6) 0.4831(5) 0.4247(3) 0.0452(12) Uani 1 1 d .
H11A H 0.173347 0.497891 0.411921 0.054 Uiso 1 1 calc R
H11B H 0.285066 0.440893 0.466664 0.054 Uiso 1 1 calc R
C12 C 0.3749(7) 0.5806(5) 0.4413(3) 0.0461(13) Uani 1 1 d .
H12A H 0.480675 0.564762 0.462649 0.055 Uiso 1 1 calc R
H12B H 0.310812 0.617862 0.475910 0.055 Uiso 1 1 calc R
C13 C 0.2603(7) 0.7138(4) 0.3568(3) 0.0458(12) Uani 1 1 d .
H13A H 0.293781 0.753517 0.316129 0.055 Uiso 1 1 calc R
H13B H 0.239028 0.760563 0.395177 0.055 Uiso 1 1 calc R
C14 C 0.1001(7) 0.6615(4) 0.3387(3) 0.0420(11) Uani 1 1 d .
H14A H 0.059337 0.628765 0.381108 0.050 Uiso 1 1 calc R
H14B H 0.020386 0.712870 0.325574 0.050 Uiso 1 1 calc R
C15 C 0.0221(6) 0.4864(4) 0.1869(3) 0.0380(10) Uani 1 1 d .
C16 C -0.0733(7) 0.4521(4) 0.1303(3) 0.0454(12) Uani 1 1 d .
H16 H -0.038851 0.399082 0.101614 0.054 Uiso 1 1 calc R
C17 C -0.2226(7) 0.5014(5) 0.1191(3) 0.0515(14) Uani 1 1 d .
H17 H -0.290569 0.480468 0.082272 0.062 Uiso 1 1 calc R
C18 C 0.4814(5) 0.5899(4) 0.3185(3) 0.0338(9) Uani 1 1 d .
H18A H 0.593465 0.572284 0.331675 0.041 Uiso 1 1 calc R
H18B H 0.487105 0.633235 0.277194 0.041 Uiso 1 1 calc R
C19 C 0.7946(9) 0.3424(6) 0.4644(4) 0.0606(18) Uani 1 1 d .
H19A H 0.797099 0.414442 0.458405 0.091 Uiso 1 1 calc GR
H19B H 0.896821 0.320139 0.484740 0.091 Uiso 1 1 calc GR
H19C H 0.705070 0.324448 0.495189 0.091 Uiso 1 1 calc GR
C20 C 0.7711(6) 0.1764(4) 0.4002(3) 0.0408(11) Uani 1 1 d .
H20A H 0.691772 0.156621 0.435300 0.061 Uiso 1 1 calc GR
H20B H 0.878928 0.154304 0.414432 0.061 Uiso 1 1 calc GR
H20C H 0.743063 0.145910 0.355719 0.061 Uiso 1 1 calc GR

loop_
_atom_site_aniso_label
_atom_site_aniso_U_11
_atom_site_aniso_U_22
_atom_site_aniso_U_33
_atom_site_aniso_U_23
_atom_site_aniso_U_13
_atom_site_aniso_U_12
Cl01 0.0755(11) 0.0673(11) 0.0613(9) 0.0013(7) -0.0185(8) -0.0288(8)
O1 0.0343(16) 0.0306(16) 0.0404(17) 0.0001(13) -0.0016(13) 0.0070(14)
O2 0.055(2) 0.037(2) 0.060(2) -0.0130(17) -0.0212(19) 0.0130(17)
O00Q 0.200(10) 0.097(6) 0.095(5) 0.019(4) 0.035(6) -0.010(6)
N1 0.042(2) 0.031(2) 0.048(2) -0.0046(17) -0.0020(19) 0.0064(18)
N2 0.0341(19) 0.0269(19) 0.049(2) 0.0022(16) -0.0066(17) -0.0004(16)
C1 0.041(3) 0.040(3) 0.068(4) 0.007(3) 0.003(3) -0.006(2)
C2 0.035(2) 0.032(2) 0.047(3) -0.0039(19) -0.006(2) 0.0087(19)
C3 0.033(2) 0.029(2) 0.048(3) -0.0023(19) -0.007(2) 0.0044(19)
C4 0.029(2) 0.029(2) 0.044(2) 0.0087(19) 0.0028(19) 0.0022(17)
C5 0.0288(19) 0.024(2) 0.038(2) 0.0022(16) -0.0006(17) 0.0028(17)
C6 0.030(2) 0.029(2) 0.042(2) 0.0032(17) -0.0007(19) -0.0020(18)
C7 0.028(2) 0.033(2) 0.046(2) 0.0047(19) -0.0002(18) -0.0001(19)
C8 0.034(2) 0.032(2) 0.046(3) 0.0095(19) 0.003(2) -0.0038(19)
C9 0.032(2) 0.049(3) 0.055(3) 0.016(2) -0.003(2) -0.003(2)
C10 0.037(3) 0.060(4) 0.062(3) 0.019(3) -0.005(2) -0.003(3)
C11 0.039(2) 0.051(3) 0.046(3) 0.011(2) 0.012(2) 0.010(2)
C12 0.050(3) 0.049(3) 0.039(2) -0.004(2) 0.004(2) 0.016(2)
C13 0.046(3) 0.036(2) 0.055(3) -0.007(2) -0.009(2) 0.014(2)
C14 0.037(2) 0.034(3) 0.055(3) -0.002(2) 0.003(2) 0.009(2)
C15 0.032(2) 0.035(2) 0.047(3) 0.0093(19) -0.005(2) -0.0093(19)
C16 0.046(3) 0.039(3) 0.050(3) 0.012(2) -0.012(2) -0.014(2)
C17 0.042(3) 0.058(3) 0.054(3) 0.019(3) -0.010(2) -0.013(3)
C18 0.0263(19) 0.032(2) 0.043(2) 0.0006(18) 0.0018(18) 0.0030(18)
C19 0.056(3) 0.064(4) 0.062(4) -0.025(3) -0.025(3) 0.027(3)
C20 0.039(2) 0.033(2) 0.050(3) 0.006(2) 0.000(2) 0.009(2)

loop_
_atom_type_symbol
_atom_type_description
_atom_type_scat_dispersion_real
_atom_type_scat_dispersion_imag
_atom_type_scat_source
C C 0.0181 0.0091 'International Tables Vol C Tables 4.2.6.8 and 6.1.1.4'
H H 0.0000 0.0000 'International Tables Vol C Tables 4.2.6.8 and 6.1.1.4'
Cl Cl 0.3639 0.7018 'International Tables Vol C Tables 4.2.6.8 and 6.1.1.4'
N N 0.0311 0.0180 'International Tables Vol C Tables 4.2.6.8 and 6.1.1.4'
O O 0.0492 0.0322 'International Tables Vol C Tables 4.2.6.8 and 6.1.1.4'

loop_
_geom_angle_atom_site_label_1
_geom_angle_atom_site_label_2
_geom_angle_atom_site_label_3
_geom_angle
C3 O1 C4 117.0(4)
C12 N1 H1 104.5
C12 N1 C13 115.6(4)
C13 N1 H1 104.5
C18 N1 H1 104.5
C18 N1 C12 111.3(4)
C18 N1 C13 114.9(4)
C6 N2 H2 125.2
C15 N2 H2 125.2
C15 N2 C6 109.7(4)
H1A C1 H1B 109.5
H1A C1 H1C 109.5
H1B C1 H1C 109.5
C2 C1 H1A 109.5
C2 C1 H1B 109.5
C2 C1 H1C 109.5
C1 C2 C19 110.9(5)
C1 C2 C20 109.6(4)
C3 C2 C1 106.1(4)
C3 C2 C19 112.9(4)
C3 C2 C20 106.6(4)
C19 C2 C20 110.6(5)
O1 C3 C2 112.8(4)
O2 C3 O1 122.0(4)
O2 C3 C2 125.2(5)
O1 C4 H4 110.2
O1 C4 C5 110.5(3)
O1 C4 C11 105.1(4)
C5 C4 H4 110.2
C11 C4 H4 110.2
C11 C4 C5 110.5(4)
C4 C5 H5 107.4
C6 C5 C4 111.1(4)
C6 C5 H5 107.4
C6 C5 C18 112.8(4)
C18 C5 C4 110.5(4)
C18 C5 H5 107.4
N2 C6 C5 119.4(4)
C7 C6 N2 109.1(4)
C7 C6 C5 131.5(5)
C6 C7 C8 106.5(4)
C6 C7 C14 129.1(5)
C8 C7 C14 124.4(4)
C9 C8 C7 132.8(5)
C9 C8 C15 119.5(5)
C15 C8 C7 107.6(4)
C8 C9 H9 121.1
C10 C9 C8 117.8(6)
C10 C9 H9 121.1
C9 C10 H10 119.2
C9 C10 C17 121.6(6)
C17 C10 H10 119.2
C4 C11 H11A 109.2
C4 C11 H11B 109.2
H11A C11 H11B 107.9
C12 C11 C4 112.1(4)
C12 C11 H11A 109.2
C12 C11 H11B 109.2
N1 C12 H12A 108.7
N1 C12 H12B 108.7
C11 C12 N1 114.2(4)
C11 C12 H12A 108.7
C11 C12 H12B 108.7
H12A C12 H12B 107.6
N1 C13 H13A 108.0
N1 C13 H13B 108.0
N1 C13 C14 117.1(5)
H13A C13 H13B 107.3
C14 C13 H13A 108.0
C14 C13 H13B 108.0
C7 C14 C13 117.0(4)
C7 C14 H14A 108.0
C7 C14 H14B 108.0
C13 C14 H14A 108.0
C13 C14 H14B 108.0
H14A C14 H14B 107.3
N2 C15 C8 107.1(4)
N2 C15 C16 129.7(5)
C16 C15 C8 123.1(5)
C15 C16 H16 121.7
C17 C16 C15 116.5(6)
C17 C16 H16 121.7
C10 C17 H17 119.3
C16 C17 C10 121.4(6)
C16 C17 H17 119.3
N1 C18 C5 113.4(4)
N1 C18 H18A 108.9
N1 C18 H18B 108.9
C5 C18 H18A 108.9
C5 C18 H18B 108.9
H18A C18 H18B 107.7
C2 C19 H19A 109.5
C2 C19 H19B 109.5
C2 C19 H19C 109.5
H19A C19 H19B 109.5
H19A C19 H19C 109.5
H19B C19 H19C 109.5
C2 C20 H20A 109.5
C2 C20 H20B 109.5
C2 C20 H20C 109.5
H20A C20 H20B 109.5
H20A C20 H20C 109.5
H20B C20 H20C 109.5

loop_
_geom_bond_atom_site_label_1
_geom_bond_atom_site_label_2
_geom_bond_distance
O1 C3 1.358(6)
O1 C4 1.449(5)
O2 C3 1.212(6)
N1 H1 0.9800
N1 C12 1.508(7)
N1 C13 1.510(7)
N1 C18 1.496(6)
N2 H2 0.8600
N2 C6 1.385(6)
N2 C15 1.373(6)
C1 H1A 0.9600
C1 H1B 0.9600
C1 H1C 0.9600
C1 C2 1.522(8)
C2 C3 1.514(6)
C2 C19 1.529(7)
C2 C20 1.533(7)
C4 H4 0.9800
C4 C5 1.541(6)
C4 C11 1.524(7)
C5 H5 0.9800
C5 C6 1.490(6)
C5 C18 1.518(6)
C6 C7 1.377(7)
C7 C8 1.437(7)
C7 C14 1.498(7)
C8 C9 1.406(7)
C8 C15 1.411(8)
C9 H9 0.9300
C9 C10 1.391(9)
C10 H10 0.9300
C10 C17 1.414(10)
C11 H11A 0.9700
C11 H11B 0.9700
C11 C12 1.508(9)
C12 H12A 0.9700
C12 H12B 0.9700
C13 H13A 0.9700
C13 H13B 0.9700
C13 C14 1.510(8)
C14 H14A 0.9700
C14 H14B 0.9700
C15 C16 1.396(7)
C16 H16 0.9300
C16 C17 1.391(9)
C17 H17 0.9300
C18 H18A 0.9700
C18 H18B 0.9700
C19 H19A 0.9600
C19 H19B 0.9600
C19 H19C 0.9600
C20 H20A 0.9600
C20 H20B 0.9600
C20 H20C 0.9600

loop_
_geom_torsion_atom_site_label_1
_geom_torsion_atom_site_label_2
_geom_torsion_atom_site_label_3
_geom_torsion_atom_site_label_4
_geom_torsion
O1 C4 C5 C6 173.1(4)
O1 C4 C5 C18 -60.9(5)
O1 C4 C11 C12 65.8(5)
N1 C13 C14 C7 -57.1(7)
N2 C6 C7 C8 -1.2(5)
N2 C6 C7 C14 176.8(5)
N2 C15 C16 C17 -178.0(5)
C1 C2 C3 O1 -111.3(5)
C1 C2 C3 O2 69.7(7)
C3 O1 C4 C5 -80.0(5)
C3 O1 C4 C11 160.8(4)
C4 O1 C3 O2 1.5(7)
C4 O1 C3 C2 -177.6(4)
C4 C5 C6 N2 -94.8(5)
C4 C5 C6 C7 82.7(6)
C4 C5 C18 N1 -55.6(5)
C4 C11 C12 N1 51.9(6)
C5 C4 C11 C12 -53.4(6)
C5 C6 C7 C8 -178.9(5)
C5 C6 C7 C14 -0.9(9)
C6 N2 C15 C8 -1.0(5)
C6 N2 C15 C16 176.5(5)
C6 C5 C18 N1 69.4(5)
C6 C7 C8 C9 -176.8(5)
C6 C7 C8 C15 0.5(5)
C6 C7 C14 C13 38.0(8)
C7 C8 C9 C10 177.5(5)
C7 C8 C15 N2 0.3(5)
C7 C8 C15 C16 -177.4(4)
C8 C7 C14 C13 -144.3(5)
C8 C9 C10 C17 -0.7(8)
C8 C15 C16 C17 -0.9(7)
C9 C8 C15 N2 178.0(4)
C9 C8 C15 C16 0.4(7)
C9 C10 C17 C16 0.1(9)
C11 C4 C5 C6 -71.0(5)
C11 C4 C5 C18 54.9(5)
C12 N1 C13 C14 -58.6(7)
C12 N1 C18 C5 52.6(5)
C13 N1 C12 C11 83.0(5)
C13 N1 C18 C5 -81.3(5)
C14 C7 C8 C9 5.1(9)
C14 C7 C8 C15 -177.6(5)
C15 N2 C6 C5 179.4(4)
C15 N2 C6 C7 1.4(5)
C15 C8 C9 C10 0.4(7)
C15 C16 C17 C10 0.7(8)
C18 N1 C12 C11 -50.5(6)
C18 N1 C13 C14 73.2(6)
C18 C5 C6 N2 140.5(4)
C18 C5 C6 C7 -42.0(7)
C19 C2 C3 O1 10.4(7)
C19 C2 C3 O2 -168.7(6)
C20 C2 C3 O1 132.0(4)
C20 C2 C3 O2 -47.1(7)
